data_4325189
loop_
_publ_author_name
'Sarika Sivakumar'
'M. L. P. Reddy'
'Alan H. Cowley'
'Rachel R. Butorac'

_publ_section_title
;
 Lanthanide-Based Coordination Polymers Assembled from Derivatives of
 3,5-Dihydroxy Benzoates: Syntheses, Crystal Structures, and Photophysical
 Properties
;
_journal_name_full 'Inorganic Chemistry'
_journal_page_first 4882
_journal_page_last 4891
_journal_paper_doi 10.1021/ic2001249
_journal_volume 50
_journal_year 2011
_chemical_formula_moiety 'C57 H49 N6 O14 Tb, 2(O1 H2)'
_chemical_formula_sum 'C57 H53 N6 O16 S0 Tb'
_chemical_formula_weight 1236.97
_chemical_name_systematic
;
 ?
;
_space_group_IT_number 15
_symmetry_cell_setting monoclinic
_symmetry_space_group_name_Hall '-C 2yc'
_symmetry_space_group_name_H-M 'C 1 2/c 1'
_atom_sites_solution_hydrogens geom
_atom_sites_solution_primary direct
_atom_sites_solution_secondary difmap
_audit_creation_method SHELXL-97
_cell_angle_alpha 90.00
_cell_angle_beta 102.96(3)
_cell_angle_gamma 90.00
_cell_formula_units_Z 4
_cell_length_a 36.52(3)
_cell_length_b 15.555(14)
_cell_length_c 9.887(9)
_cell_measurement_reflns_used 8972
_cell_measurement_temperature 293(2)
_cell_measurement_theta_max 30.9251
_cell_measurement_theta_min 1.4288
_cell_volume 5473(8)
_computing_cell_refinement 'CrystalClear (Rigaku Inc., 2008)'
_computing_data_collection 'CrystalClear (Rigaku Inc., 2008)'
_computing_data_reduction 'CrystalClear (Rigaku Inc., 2008)'
_computing_molecular_graphics 'XP SHELXTL/PC, Siemens Analytical'
_computing_structure_refinement 'XL SHELXTL/PC, Siemens Analytical'
_computing_structure_solution
;

SIR97 - Altomare A., Burla M.C., Camalli M., Cascarano G.L., Giacovazzo C., 
Guagliardi A., Moliterni A.G.G., Polidori G.,Spagna R.
;
_diffrn_ambient_temperature 293(2)
_diffrn_measured_fraction_theta_full 0.998
_diffrn_measured_fraction_theta_max 0.998
_diffrn_measurement_device_type 'Rigaku AFC-12 with Saturn 724+ CCD'
_diffrn_measurement_method \w-scans
_diffrn_radiation_monochromator graphite
_diffrn_radiation_source 'fine-focus sealed tube'
_diffrn_radiation_type MoK\a
_diffrn_radiation_wavelength 0.71075
_diffrn_reflns_av_R_equivalents 0.0680
_diffrn_reflns_av_sigmaI/netI 0.0563
_diffrn_reflns_limit_h_max 47
_diffrn_reflns_limit_h_min -47
_diffrn_reflns_limit_k_max 20
_diffrn_reflns_limit_k_min -18
_diffrn_reflns_limit_l_max 12
_diffrn_reflns_limit_l_min -12
_diffrn_reflns_number 33367
_diffrn_reflns_theta_full 27.50
_diffrn_reflns_theta_max 27.50
_diffrn_reflns_theta_min 2.16
_exptl_absorpt_coefficient_mu 1.369
_exptl_absorpt_correction_T_max 0.9224
_exptl_absorpt_correction_T_min 0.7089
_exptl_absorpt_correction_type multi-scan
_exptl_absorpt_process_details
;
Abscor. T. Higashi. (2001). Rigaku Corp. Tokyo, Japan
;
_exptl_crystal_colour colorless
_exptl_crystal_density_diffrn 1.501
_exptl_crystal_description platelet
_exptl_crystal_F_000 2520
_exptl_crystal_size_max 0.27
_exptl_crystal_size_mid 0.07
_exptl_crystal_size_min 0.06
_refine_diff_density_max 2.213
_refine_diff_density_min -4.621
_refine_diff_density_rms 0.193
_refine_ls_extinction_method none
_refine_ls_goodness_of_fit_ref 1.139
_refine_ls_hydrogen_treatment constr
_refine_ls_matrix_type full
_refine_ls_number_parameters 502
_refine_ls_number_reflns 6282
_refine_ls_number_restraints 651
_refine_ls_restrained_S_all 1.091
_refine_ls_R_factor_all 0.1050
_refine_ls_R_factor_gt 0.0991
_refine_ls_shift/su_max 0.000
_refine_ls_shift/su_mean 0.000
_refine_ls_structure_factor_coef Fsqd
_refine_ls_weighting_details 'calc w=1/[\s^2^(Fo^2^)+(0.1153P)^2^+74.3294P] where P=(Fo^2^+2Fc^2^)/3'
_refine_ls_weighting_scheme calc
_refine_ls_wR_factor_gt 0.2457
_refine_ls_wR_factor_ref 0.2518
_reflns_number_gt 5771
_reflns_number_total 6282
_reflns_threshold_expression >2sigma(I)
_cod_data_source_file ic2001249_si_003.cif
_cod_data_source_block shelxl
_cod_database_code 4325189

loop_
_symmetry_equiv_pos_as_xyz
'x, y, z'
'-x, y, -z+1/2'
'x+1/2, y+1/2, z'
'-x+1/2, y+1/2, -z+1/2'
'-x, -y, -z'
'x, -y, z-1/2'
'-x+1/2, -y+1/2, -z'
'x+1/2, -y+1/2, z-1/2'

loop_
_atom_site_label
_atom_site_type_symbol
_atom_site_fract_x
_atom_site_fract_y
_atom_site_fract_z
_atom_site_U_iso_or_equiv
_atom_site_adp_type
_atom_site_occupancy
_atom_site_symmetry_multiplicity
_atom_site_calc_flag
_atom_site_refinement_flags
_atom_site_disorder_assembly
_atom_site_disorder_group
Tb1 Tb 0.5000 0.51109(4) 0.7500 0.0410(2) Uani 1 2 d S . .
O4 O 0.52249(14) 0.3673(4) 0.8492(5) 0.0434(12) Uani 1 1 d . . .
O5 O 0.54384(19) 0.0538(5) 0.9706(7) 0.069(2) Uani 1 1 d D . .
O1 O 0.55703(15) 0.5438(4) 0.9042(6) 0.0471(13) Uani 1 1 d . . .
O2 O 0.6462(2) 0.6597(5) 1.4627(7) 0.0642(18) Uani 1 1 d . . .
O3 O 0.69835(19) 0.6005(6) 1.0783(9) 0.079(2) Uani 1 1 d D . .
N1 N 0.5920(3) 0.7127(7) 1.7224(11) 0.082(3) Uani 1 1 d . . .
C20 C 0.5000 0.3277(8) 0.7500 0.040(2) Uani 1 2 d S . .
C21 C 0.5000 0.2310(7) 0.7500 0.035(2) Uani 1 2 d S . .
C24 C 0.5000 0.0479(9) 0.7500 0.044(2) Uani 1 2 d S . .
H24 H 0.5000 -0.0119 0.7500 0.052 Uiso 1 2 calc SR D .
C23 C 0.5218(2) 0.0955(6) 0.8603(7) 0.0424(17) Uani 1 1 d . D .
C22 C 0.5216(2) 0.1849(6) 0.8632(8) 0.0429(17) Uani 1 1 d . . .
H22 H 0.5356 0.2142 0.9394 0.051 Uiso 1 1 calc R D .
C1 C 0.5626(2) 0.5492(6) 1.0351(8) 0.0426(16) Uani 1 1 d . . .
C2 C 0.6012(2) 0.5741(5) 1.1158(8) 0.0389(15) Uani 1 1 d . B .
C3 C 0.6056(2) 0.6008(6) 1.2550(8) 0.0467(18) Uani 1 1 d . . .
H3A H 0.5853 0.6000 1.2976 0.056 Uiso 1 1 calc R . .
C4 C 0.6404(3) 0.6278(6) 1.3265(9) 0.0508(19) Uani 1 1 d . B .
C5 C 0.6714(2) 0.6273(6) 1.2670(10) 0.056(2) Uani 1 1 d . . .
H5A H 0.6947 0.6456 1.3174 0.067 Uiso 1 1 calc R B .
C6 C 0.6671(2) 0.5994(6) 1.1327(11) 0.053(2) Uani 1 1 d . B .
C7 C 0.6318(2) 0.5729(6) 1.0527(9) 0.0445(18) Uani 1 1 d . . .
H7A H 0.6290 0.5554 0.9610 0.053 Uiso 1 1 calc R B .
C8 C 0.6138(3) 0.6644(7) 1.5215(9) 0.061(2) Uani 1 1 d . . .
H8A H 0.6048 0.6068 1.5331 0.073 Uiso 1 1 calc R . .
H8B H 0.5940 0.6954 1.4589 0.073 Uiso 1 1 calc R . .
C9 C 0.6232(3) 0.7089(7) 1.6590(11) 0.065(3) Uani 1 1 d . . .
C10 C 0.6555(3) 0.7447(8) 1.7081(13) 0.075(3) Uani 1 1 d . . .
H10A H 0.6742 0.7444 1.6578 0.090 Uiso 1 1 calc R . .
C11 C 0.6619(4) 0.7855(9) 1.8450(14) 0.082(4) Uani 1 1 d . . .
H11A H 0.6847 0.8115 1.8852 0.099 Uiso 1 1 calc R . .
C12 C 0.6337(4) 0.7837(9) 1.9084(11) 0.082(4) Uani 1 1 d . . .
H12A H 0.6378 0.8047 1.9986 0.098 Uiso 1 1 calc R . .
C13 C 0.5984(4) 0.7521(9) 1.8481(13) 0.089(4) Uani 1 1 d . . .
H13A H 0.5789 0.7579 1.8940 0.107 Uiso 1 1 calc R . .
O6 O 0.46306(15) 0.4671(4) 0.8989(6) 0.0455(13) Uani 1 1 d . . .
O7 O 0.51864(17) 0.6396(4) 0.6350(6) 0.0491(13) Uani 1 1 d . . .
O1W O 0.7696(6) 0.3015(16) 0.985(3) 0.167(11) Uani 0.63 1 d P A 1
C14 C 0.7020(5) 0.5464(11) 0.9862(18) 0.099(4) Uani 0.63 1 d PDU B 1
H14A H 0.6802 0.5502 0.9095 0.118 Uiso 0.63 1 calc PR B 1
H14B H 0.7024 0.4891 1.0250 0.118 Uiso 0.63 1 calc PR B 1
C15 C 0.7363(3) 0.5586(8) 0.9321(11) 0.095(3) Uani 0.63 1 d PDU B 1
C19 C 0.7592(4) 0.4924(9) 0.9247(17) 0.096(3) Uani 0.63 1 d PDU B 1
H19 H 0.7536 0.4380 0.9538 0.115 Uiso 0.63 1 calc PR B 1
C18 C 0.7902(4) 0.5045(10) 0.875(2) 0.102(3) Uani 0.63 1 d PDU B 1
H16 H 0.8061 0.4586 0.8696 0.123 Uiso 0.63 1 calc PR B 1
C17 C 0.7981(4) 0.5830(11) 0.8334(16) 0.104(4) Uani 0.63 1 d PDU B 1
H17 H 0.8196 0.5914 0.7991 0.125 Uiso 0.63 1 calc PR B 1
C16 C 0.7753(4) 0.6495(10) 0.8409(17) 0.110(4) Uani 0.63 1 d PDU B 1
H18 H 0.7809 0.7038 0.8121 0.132 Uiso 0.63 1 calc PR B 1
N3 N 0.7442(4) 0.6372(8) 0.8903(15) 0.104(3) Uani 0.63 1 d PDU B 1
O1WA O 0.7509(8) 0.7569(19) 0.779(3) 0.108(9) Uani 0.37 1 d PU C 2
C14A C 0.7317(5) 0.5913(19) 1.069(3) 0.102(4) Uani 0.37 1 d PDU B 2
H14C H 0.7442 0.5722 1.1613 0.122 Uiso 0.37 1 calc PR B 2
H14D H 0.7401 0.6499 1.0625 0.122 Uiso 0.37 1 calc PR B 2
C15A C 0.7514(3) 0.5434(13) 0.978(2) 0.100(3) Uani 0.37 1 d PDU B 2
N3A N 0.7566(6) 0.4582(13) 0.994(3) 0.101(4) Uani 0.37 1 d PDU B 2
C16A C 0.7746(8) 0.4148(13) 0.911(3) 0.101(4) Uani 0.37 1 d PDU B 2
H16A H 0.7782 0.3558 0.9221 0.122 Uiso 0.37 1 calc PR B 2
C17A C 0.7874(7) 0.4565(17) 0.812(3) 0.105(4) Uani 0.37 1 d PDU B 2
H17A H 0.7999 0.4265 0.7547 0.126 Uiso 0.37 1 calc PR B 2
C18A C 0.7823(8) 0.5417(17) 0.796(3) 0.102(4) Uani 0.37 1 d PDU B 2
H18A H 0.7912 0.5707 0.7278 0.122 Uiso 0.37 1 calc PR B 2
C19A C 0.7643(7) 0.5851(14) 0.879(3) 0.102(3) Uani 0.37 1 d PDU B 2
H19A H 0.7607 0.6441 0.8681 0.122 Uiso 0.37 1 calc PR B 2
C25 C 0.5490(4) -0.0260(8) 0.9755(13) 0.049(3) Uani 0.62 1 d PDU D 1
H25A H 0.5580 -0.0442 0.8947 0.059 Uiso 0.62 1 calc PR D 1
H25B H 0.5254 -0.0550 0.9735 0.059 Uiso 0.62 1 calc PR D 1
C26 C 0.5768(4) -0.0506(8) 1.1031(12) 0.055(5) Uani 0.62 1 d PDU D 1
C27 C 0.5818(3) -0.1374(8) 1.1188(12) 0.052(4) Uani 0.62 1 d PDU D 1
H27 H 0.5682 -0.1747 1.0524 0.062 Uiso 0.62 1 calc PR D 1
C28 C 0.6065(5) -0.1695(7) 1.2317(16) 0.065(6) Uani 0.62 1 d PDU D 1
H28 H 0.6099 -0.2286 1.2421 0.078 Uiso 0.62 1 calc PR D 1
C29 C 0.6265(5) -0.1150(9) 1.3298(16) 0.082(13) Uani 0.62 1 d PDU D 1
H29 H 0.6434 -0.1370 1.4067 0.099 Uiso 0.62 1 calc PR D 1
C30 C 0.6217(4) -0.0280(8) 1.3143(14) 0.057(4) Uani 0.62 1 d PDU D 1
H30 H 0.6353 0.0092 1.3807 0.068 Uiso 0.62 1 calc PR D 1
N2 N 0.5967(4) 0.0043(7) 1.2008(14) 0.059(4) Uani 0.62 1 d PDU D 1
C25A C 0.5679(5) 0.0717(11) 1.0785(18) 0.049(5) Uani 0.38 1 d PDU D 2
H25C H 0.5556 0.1039 1.1395 0.059 Uiso 0.38 1 calc PR D 2
H25D H 0.5864 0.1094 1.0528 0.059 Uiso 0.38 1 calc PR D 2
C26A C 0.5882(5) -0.0010(12) 1.1584(19) 0.057(8) Uani 0.38 1 d PDU D 2
N2A N 0.6138(6) 0.0257(10) 1.274(2) 0.058(5) Uani 0.38 1 d PDU D 2
C30A C 0.6328(5) -0.0336(15) 1.3655(19) 0.068(9) Uani 0.38 1 d PD D 2
H30A H 0.6502 -0.0155 1.4441 0.081 Uiso 0.38 1 calc PR D 2
C29A C 0.6264(6) -0.1195(14) 1.342(2) 0.055(15) Uani 0.38 1 d PD D 2
H29A H 0.6393 -0.1598 1.4039 0.066 Uiso 0.38 1 calc PR D 2
C28A C 0.6008(6) -0.1461(10) 1.226(2) 0.063(10) Uani 0.38 1 d PD D 2
H28A H 0.5964 -0.2045 1.2095 0.076 Uiso 0.38 1 calc PR D 2
C27A C 0.5817(5) -0.0869(14) 1.1343(17) 0.051(7) Uani 0.38 1 d PD D 2
H27A H 0.5643 -0.1051 1.0557 0.061 Uiso 0.38 1 calc PR D 2

loop_
_atom_site_aniso_label
_atom_site_aniso_U_11
_atom_site_aniso_U_22
_atom_site_aniso_U_33
_atom_site_aniso_U_23
_atom_site_aniso_U_13
_atom_site_aniso_U_12
Tb1 0.0303(3) 0.0665(4) 0.0317(3) 0.000 0.01875(19) 0.000
O4 0.031(3) 0.066(4) 0.037(3) 0.001(2) 0.015(2) -0.001(2)
O5 0.056(4) 0.110(6) 0.047(4) 0.030(4) 0.021(3) 0.026(4)
O1 0.039(3) 0.070(4) 0.038(3) -0.003(3) 0.021(2) -0.007(3)
O2 0.067(4) 0.077(5) 0.043(3) -0.014(3) 0.001(3) 0.000(4)
O3 0.044(4) 0.097(6) 0.109(6) -0.011(5) 0.044(4) -0.012(4)
N1 0.103(8) 0.086(7) 0.073(6) -0.016(5) 0.053(6) -0.025(6)
C20 0.030(5) 0.056(7) 0.039(5) 0.000 0.018(4) 0.000
C21 0.030(4) 0.053(6) 0.028(4) 0.000 0.016(4) 0.000
C24 0.044(6) 0.061(7) 0.031(5) 0.000 0.018(4) 0.000
C23 0.033(4) 0.068(5) 0.028(3) 0.009(3) 0.011(3) 0.005(3)
C22 0.034(4) 0.066(5) 0.033(3) 0.001(3) 0.016(3) -0.001(3)
C1 0.036(4) 0.058(5) 0.040(4) 0.003(3) 0.022(3) -0.003(3)
C2 0.036(4) 0.046(4) 0.039(4) -0.004(3) 0.018(3) -0.002(3)
C3 0.044(4) 0.058(5) 0.043(4) -0.010(3) 0.019(3) 0.005(4)
C4 0.048(5) 0.057(5) 0.046(5) -0.005(4) 0.009(4) 0.003(4)
C5 0.037(4) 0.065(6) 0.062(6) -0.008(4) 0.002(4) -0.005(4)
C6 0.029(4) 0.065(6) 0.070(6) -0.003(4) 0.020(4) -0.006(4)
C7 0.033(4) 0.061(5) 0.045(4) -0.005(3) 0.020(3) -0.005(3)
C8 0.077(7) 0.069(6) 0.040(4) -0.005(4) 0.017(4) 0.011(5)
C9 0.085(7) 0.060(6) 0.051(5) 0.000(4) 0.017(5) 0.000(5)
C10 0.061(6) 0.092(8) 0.071(7) -0.013(6) 0.013(5) 0.008(6)
C11 0.064(7) 0.088(9) 0.093(9) -0.022(7) 0.012(6) -0.009(6)
C12 0.091(9) 0.116(10) 0.039(5) -0.007(5) 0.014(5) -0.020(7)
C13 0.111(11) 0.096(9) 0.069(8) -0.019(6) 0.040(7) -0.027(8)
O6 0.035(3) 0.070(4) 0.039(3) 0.001(2) 0.023(2) -0.003(3)
O7 0.048(3) 0.064(4) 0.039(3) 0.005(2) 0.018(2) -0.004(3)
O1W 0.112(15) 0.17(2) 0.19(2) -0.055(18) -0.032(15) 0.055(14)
C14 0.091(6) 0.110(7) 0.102(6) -0.016(6) 0.038(5) -0.012(6)
C15 0.088(5) 0.110(5) 0.095(5) -0.010(4) 0.037(4) 0.000(4)
C19 0.091(5) 0.107(5) 0.094(5) -0.010(4) 0.033(4) 0.003(4)
C18 0.098(5) 0.112(5) 0.101(5) -0.009(4) 0.031(4) 0.004(4)
C17 0.101(5) 0.117(6) 0.101(5) -0.008(5) 0.035(5) 0.004(5)
C16 0.107(6) 0.121(6) 0.105(6) 0.000(5) 0.033(5) -0.002(5)
N3 0.100(5) 0.119(5) 0.100(5) -0.002(5) 0.035(5) 0.000(5)
O1WA 0.106(16) 0.118(16) 0.099(15) 0.002(13) 0.024(13) -0.017(13)
C14A 0.096(6) 0.111(6) 0.102(6) -0.007(5) 0.031(5) -0.002(5)
C15A 0.096(5) 0.109(5) 0.099(5) -0.005(4) 0.034(4) 0.003(4)
N3A 0.096(6) 0.106(6) 0.102(6) -0.006(5) 0.024(5) 0.006(5)
C16A 0.098(6) 0.107(6) 0.102(6) -0.006(5) 0.027(5) 0.004(5)
C17A 0.102(6) 0.109(6) 0.105(6) -0.006(5) 0.027(5) 0.002(6)
C18A 0.099(6) 0.110(6) 0.103(6) -0.005(5) 0.034(5) 0.002(5)
C19A 0.099(5) 0.111(5) 0.100(5) -0.004(4) 0.034(4) 0.002(4)
C25 0.041(6) 0.060(7) 0.050(6) -0.001(5) 0.021(5) 0.003(5)
C26 0.052(7) 0.065(9) 0.057(8) 0.008(6) 0.028(6) 0.007(6)
C27 0.051(7) 0.048(7) 0.055(7) 0.009(6) 0.008(5) 0.007(6)
C28 0.065(9) 0.053(8) 0.075(9) 0.013(6) 0.011(7) 0.017(7)
C29 0.079(15) 0.083(16) 0.084(15) 0.007(9) 0.016(9) 0.007(9)
C30 0.055(8) 0.058(8) 0.057(8) 0.008(6) 0.009(6) 0.003(6)
N2 0.063(7) 0.069(7) 0.051(7) 0.007(5) 0.024(6) 0.007(6)
C25A 0.049(8) 0.054(8) 0.048(8) -0.004(7) 0.015(7) -0.007(7)
C26A 0.056(11) 0.066(11) 0.052(11) 0.004(8) 0.017(8) -0.002(8)
N2A 0.059(9) 0.063(9) 0.053(8) -0.005(7) 0.012(7) 0.000(7)
C30A 0.045(16) 0.11(3) 0.047(17) -0.002(16) 0.010(13) 0.002(16)
C29A 0.027(13) 0.07(2) 0.07(2) 0.039(19) 0.020(13) 0.020(12)
C28A 0.057(18) 0.037(13) 0.12(3) 0.004(14) 0.06(2) 0.011(12)
C27A 0.034(11) 0.08(2) 0.051(14) -0.024(15) 0.029(10) -0.015(13)

loop_
_atom_type_symbol
_atom_type_description
_atom_type_scat_dispersion_real
_atom_type_scat_dispersion_imag
_atom_type_scat_source
C C 0.0033 0.0016 'International Tables Vol C Tables 4.2.6.8 and 6.1.1.4'
Tb Tb -0.1723 4.1537 'International Tables Vol C Tables 4.2.6.8 and 6.1.1.4'
N N 0.0061 0.0033 'International Tables Vol C Tables 4.2.6.8 and 6.1.1.4'
O O 0.0106 0.0060 'International Tables Vol C Tables 4.2.6.8 and 6.1.1.4'
S S 0.1246 0.1234 'International Tables Vol C Tables 4.2.6.8 and 6.1.1.4'
H H 0.0000 0.0000 'International Tables Vol C Tables 4.2.6.8 and 6.1.1.4'

loop_
_geom_angle_atom_site_label_1
_geom_angle_atom_site_label_2
_geom_angle_atom_site_label_3
_geom_angle
_geom_angle_site_symmetry_1
_geom_angle_site_symmetry_3
O6 Tb1 O6 145.6(3) . 2_656
O6 Tb1 O1 85.3(2) . 2_656
O6 Tb1 O1 102.1(2) 2_656 2_656
O6 Tb1 O1 102.1(2) . .
O6 Tb1 O1 85.3(2) 2_656 .
O1 Tb1 O1 154.9(3) 2_656 .
O6 Tb1 O7 71.7(2) . 2_656
O6 Tb1 O7 142.5(2) 2_656 2_656
O1 Tb1 O7 80.0(2) 2_656 2_656
O1 Tb1 O7 79.7(2) . 2_656
O6 Tb1 O7 142.5(2) . .
O6 Tb1 O7 71.7(2) 2_656 .
O1 Tb1 O7 79.7(2) 2_656 .
O1 Tb1 O7 80.0(2) . .
O7 Tb1 O7 71.9(3) 2_656 .
O6 Tb1 O4 78.4(2) . 2_656
O6 Tb1 O4 70.9(2) 2_656 2_656
O1 Tb1 O4 76.9(2) 2_656 2_656
O1 Tb1 O4 127.9(2) . 2_656
O7 Tb1 O4 143.40(19) 2_656 2_656
O7 Tb1 O4 129.96(19) . 2_656
O6 Tb1 O4 70.9(2) . .
O6 Tb1 O4 78.4(2) 2_656 .
O1 Tb1 O4 127.9(2) 2_656 .
O1 Tb1 O4 76.9(2) . .
O7 Tb1 O4 129.96(19) 2_656 .
O7 Tb1 O4 143.40(19) . .
O4 Tb1 O4 53.6(3) 2_656 .
O6 Tb1 C20 72.78(16) . .
O6 Tb1 C20 72.78(16) 2_656 .
O1 Tb1 C20 102.54(17) 2_656 .
O1 Tb1 C20 102.54(17) . .
O7 Tb1 C20 144.05(14) 2_656 .
O7 Tb1 C20 144.05(14) . .
O4 Tb1 C20 26.80(13) 2_656 .
O4 Tb1 C20 26.80(13) . .
C20 O4 Tb1 91.8(6) . .
C25A O5 C25 96.7(12) . .
C25A O5 C23 138.6(11) . .
C25 O5 C23 123.9(9) . .
C1 O1 Tb1 126.4(5) . .
C4 O2 C8 116.4(7) . .
C14A O3 C14 67.1(16) . .
C14A O3 C6 160.2(18) . .
C14 O3 C6 120.4(10) . .
C13 N1 C9 115.8(11) . .
O4 C20 O4 122.7(11) . 2_656
O4 C20 C21 118.6(5) . .
O4 C20 C21 118.6(5) 2_656 .
O4 C20 Tb1 61.4(5) . .
O4 C20 Tb1 61.4(5) 2_656 .
C21 C20 Tb1 180.000(1) . .
C22 C21 C22 118.9(11) 2_656 .
C22 C21 C20 120.5(5) 2_656 .
C22 C21 C20 120.5(5) . .
C23 C24 C23 116.5(11) . 2_656
C23 C24 H24 121.7 . .
C23 C24 H24 121.7 2_656 .
O5 C23 C22 117.7(8) . .
O5 C23 C24 119.9(9) . .
C22 C23 C24 122.4(8) . .
C23 C22 C21 119.8(8) . .
C23 C22 H22 120.1 . .
C21 C22 H22 120.1 . .
O1 C1 O6 122.7(7) . 5_667
O1 C1 C2 118.3(6) . .
O6 C1 C2 119.0(7) 5_667 .
C7 C2 C3 120.8(7) . .
C7 C2 C1 120.5(7) . .
C3 C2 C1 118.7(6) . .
C4 C3 C2 118.8(7) . .
C4 C3 H3A 120.6 . .
C2 C3 H3A 120.6 . .
C3 C4 C5 121.9(8) . .
C3 C4 O2 121.7(8) . .
C5 C4 O2 116.4(8) . .
C6 C5 C4 119.0(8) . .
C6 C5 H5A 120.5 . .
C4 C5 H5A 120.5 . .
O3 C6 C5 116.9(8) . .
O3 C6 C7 121.3(9) . .
C5 C6 C7 121.7(8) . .
C2 C7 C6 117.8(8) . .
C2 C7 H7A 121.1 . .
C6 C7 H7A 121.1 . .
O2 C8 C9 110.6(9) . .
O2 C8 H8A 109.5 . .
C9 C8 H8A 109.5 . .
O2 C8 H8B 109.5 . .
C9 C8 H8B 109.5 . .
H8A C8 H8B 108.1 . .
C10 C9 N1 124.8(11) . .
C10 C9 C8 122.7(11) . .
N1 C9 C8 112.3(10) . .
C9 C10 C11 118.2(11) . .
C9 C10 H10A 120.9 . .
C11 C10 H10A 120.9 . .
C12 C11 C10 116.8(11) . .
C12 C11 H11A 121.6 . .
C10 C11 H11A 121.6 . .
C11 C12 C13 123.7(11) . .
C11 C12 H12A 118.2 . .
C13 C12 H12A 118.2 . .
N1 C13 C12 120.3(12) . .
N1 C13 H13A 119.8 . .
C12 C13 H13A 119.8 . .
C1 O6 Tb1 168.6(6) 5_667 .
O3 C14 C15 114.1(9) . .
O3 C14 H14A 108.7 . .
C15 C14 H14A 108.7 . .
O3 C14 H14B 108.7 . .
C15 C14 H14B 108.7 . .
H14A C14 H14B 107.6 . .
C19 C15 N3 120.2(4) . .
C19 C15 C14 120.7(5) . .
N3 C15 C14 119.1(5) . .
C15 C19 C18 120.0(4) . .
C15 C19 H19 120.0 . .
C18 C19 H19 120.0 . .
C17 C18 C19 119.9(4) . .
C17 C18 H16 120.1 . .
C19 C18 H16 120.1 . .
C18 C17 C16 120.3(4) . .
C18 C17 H17 119.9 . .
C16 C17 H17 119.9 . .
C17 C16 N3 119.8(4) . .
C17 C16 H18 120.1 . .
N3 C16 H18 120.1 . .
C15 N3 C16 119.9(4) . .
O3 C14A C15A 136.0(17) . .
O3 C14A H14C 103.1 . .
C15A C14A H14C 103.1 . .
O3 C14A H14D 103.1 . .
C15A C14A H14D 103.1 . .
H14C C14A H14D 105.1 . .
N3A C15A C19A 119.9(4) . .
N3A C15A C14A 120.2(5) . .
C19A C15A C14A 119.9(5) . .
C15A N3A C16A 120.1(4) . .
N3A C16A C17A 119.9(4) . .
N3A C16A H16A 120.0 . .
C17A C16A H16A 120.0 . .
C16A C17A C18A 120.0(4) . .
C16A C17A H17A 120.0 . .
C18A C17A H17A 120.0 . .
C19A C18A C17A 119.9(4) . .
C19A C18A H18A 120.0 . .
C17A C18A H18A 120.0 . .
C15A C19A C18A 120.1(4) . .
C15A C19A H19A 120.0 . .
C18A C19A H19A 120.0 . .
O5 C25 C26 110.9(10) . .
O5 C25 H25A 109.4 . .
C26 C25 H25A 109.4 . .
O5 C25 H25B 109.4 . .
C26 C25 H25B 109.4 . .
H25A C25 H25B 108.0 . .
C27 C26 N2 120.1(4) . .
C27 C26 C25 113.6(10) . .
N2 C26 C25 126.4(10) . .
C28 C27 C26 120.1(4) . .
C28 C27 H27 120.0 . .
C26 C27 H27 120.0 . .
C27 C28 C29 120.2(4) . .
C27 C28 H28 119.9 . .
C29 C28 H28 119.9 . .
C30 C29 C28 119.9(4) . .
C30 C29 H29 120.0 . .
C28 C29 H29 120.0 . .
C29 C30 N2 119.9(4) . .
C29 C30 H30 120.0 . .
N2 C30 H30 120.0 . .
C26 N2 C30 119.9(4) . .
O5 C25A C26A 117.1(14) . .
O5 C25A H25C 108.0 . .
C26A C25A H25C 108.0 . .
O5 C25A H25D 108.0 . .
C26A C25A H25D 108.0 . .
H25C C25A H25D 107.3 . .
C27A C26A N2A 120.1(4) . .
C27A C26A C25A 127.4(16) . .
N2A C26A C25A 112.3(16) . .
C30A N2A C26A 119.9(4) . .
N2A C30A C29A 120.1(4) . .
N2A C30A H30A 119.9 . .
C29A C30A H30A 119.9 . .
C30A C29A C28A 119.9(4) . .
C30A C29A H29A 120.0 . .
C28A C29A H29A 120.0 . .
C27A C28A C29A 120.1(4) . .
C27A C28A H28A 120.0 . .
C29A C28A H28A 120.0 . .
C28A C27A C26A 120.0(4) . .
C28A C27A H27A 120.0 . .
C26A C27A H27A 120.0 . .

loop_
_geom_bond_atom_site_label_1
_geom_bond_atom_site_label_2
_geom_bond_distance
_geom_bond_site_symmetry_2
Tb1 O6 2.313(5) .
Tb1 O6 2.313(5) 2_656
Tb1 O1 2.345(6) 2_656
Tb1 O1 2.345(6) .
Tb1 O7 2.470(6) 2_656
Tb1 O7 2.470(6) .
Tb1 O4 2.505(6) 2_656
Tb1 O4 2.505(6) .
Tb1 C20 2.852(12) .
O4 C20 1.287(8) .
O5 C25A 1.252(12) .
O5 C25 1.254(12) .
O5 C23 1.366(9) .
O1 C1 1.267(9) .
O2 C4 1.406(10) .
O2 C8 1.433(12) .
O3 C14A 1.249(13) .
O3 C14 1.268(12) .
O3 C6 1.367(10) .
N1 C13 1.358(15) .
N1 C9 1.418(15) .
C20 O4 1.287(8) 2_656
C20 C21 1.504(16) .
C21 C22 1.411(10) 2_656
C21 C22 1.411(10) .
C24 C23 1.408(11) .
C24 C23 1.408(11) 2_656
C24 H24 0.9300 .
C23 C22 1.391(13) .
C22 H22 0.9300 .
C1 O6 1.280(8) 5_667
C1 C2 1.507(11) .
C2 C7 1.397(10) .
C2 C3 1.412(10) .
C3 C4 1.374(12) .
C3 H3A 0.9300 .
C4 C5 1.388(13) .
C5 C6 1.372(13) .
C5 H5A 0.9300 .
C6 C7 1.414(11) .
C7 H7A 0.9300 .
C8 C9 1.496(13) .
C8 H8A 0.9700 .
C8 H8B 0.9700 .
C9 C10 1.299(16) .
C10 C11 1.466(17) .
C10 H10A 0.9300 .
C11 C12 1.321(17) .
C11 H11A 0.9300 .
C12 C13 1.383(18) .
C12 H12A 0.9300 .
C13 H13A 0.9300 .
O6 C1 1.280(8) 5_667
C14 C15 1.479(13) .
C14 H14A 0.9700 .
C14 H14B 0.9700 .
C15 C19 1.339(10) .
C15 N3 1.344(10) .
C19 C18 1.345(10) .
C19 H19 0.9300 .
C18 C17 1.341(10) .
C18 H16 0.9300 .
C17 C16 1.342(10) .
C17 H17 0.9300 .
C16 N3 1.345(10) .
C16 H18 0.9300 .
C14A C15A 1.477(14) .
C14A H14C 0.9700 .
C14A H14D 0.9700 .
C15A N3A 1.341(10) .
C15A C19A 1.342(10) .
N3A C16A 1.342(10) .
C16A C17A 1.342(10) .
C16A H16A 0.9300 .
C17A C18A 1.343(10) .
C17A H17A 0.9300 .
C18A C19A 1.342(10) .
C18A H18A 0.9300 .
C19A H19A 0.9300 .
C25 C26 1.481(13) .
C25 H25A 0.9700 .
C25 H25B 0.9700 .
C26 C27 1.366(8) .
C26 N2 1.370(8) .
C27 C28 1.365(8) .
C27 H27 0.9300 .
C28 C29 1.370(8) .
C28 H28 0.9300 .
C29 C30 1.369(8) .
C29 H29 0.9300 .
C30 N2 1.372(8) .
C30 H30 0.9300 .
C25A C26A 1.478(14) .
C25A H25C 0.9700 .
C25A H25D 0.9700 .
C26A C27A 1.369(8) .
C26A N2A 1.369(8) .
N2A C30A 1.368(8) .
C30A C29A 1.369(8) .
C30A H30A 0.9300 .
C29A C28A 1.369(8) .
C29A H29A 0.9300 .
C28A C27A 1.368(8) .
C28A H28A 0.9300 .
C27A H27A 0.9300 .

loop_
_geom_torsion_atom_site_label_1
_geom_torsion_atom_site_label_2
_geom_torsion_atom_site_label_3
_geom_torsion_atom_site_label_4
_geom_torsion
_geom_torsion_site_symmetry_1
_geom_torsion_site_symmetry_4
O6 Tb1 O4 C20 89.4(3) . .
O6 Tb1 O4 C20 -74.8(3) 2_656 .
O1 Tb1 O4 C20 21.7(3) 2_656 .
O1 Tb1 O4 C20 -162.6(3) . .
O7 Tb1 O4 C20 133.1(3) 2_656 .
O7 Tb1 O4 C20 -110.2(3) . .
O4 Tb1 O4 C20 0.000(1) 2_656 .
O6 Tb1 O1 C1 -10.6(8) . .
O6 Tb1 O1 C1 -156.6(7) 2_656 .
O1 Tb1 O1 C1 94.6(7) 2_656 .
O7 Tb1 O1 C1 57.9(7) 2_656 .
O7 Tb1 O1 C1 131.2(7) . .
O4 Tb1 O1 C1 -95.2(7) 2_656 .
O4 Tb1 O1 C1 -77.5(7) . .
C20 Tb1 O1 C1 -85.4(7) . .
Tb1 O4 C20 O4 0.000(2) . 2_656
Tb1 O4 C20 C21 180.000(1) . .
O6 Tb1 C20 O4 -81.6(3) . .
O6 Tb1 C20 O4 98.4(3) 2_656 .
O1 Tb1 C20 O4 -162.6(3) 2_656 .
O1 Tb1 C20 O4 17.4(3) . .
O7 Tb1 C20 O4 -72.3(4) 2_656 .
O7 Tb1 C20 O4 107.7(4) . .
O4 Tb1 C20 O4 180.000(2) 2_656 .
O6 Tb1 C20 O4 98.4(3) . 2_656
O6 Tb1 C20 O4 -81.6(3) 2_656 2_656
O1 Tb1 C20 O4 17.4(3) 2_656 2_656
O1 Tb1 C20 O4 -162.6(3) . 2_656
O7 Tb1 C20 O4 107.7(4) 2_656 2_656
O7 Tb1 C20 O4 -72.3(4) . 2_656
O4 Tb1 C20 O4 180.000(2) . 2_656
O4 C20 C21 C22 -174.1(4) . 2_656
O4 C20 C21 C22 5.9(4) 2_656 2_656
O4 C20 C21 C22 5.9(4) . .
O4 C20 C21 C22 -174.1(4) 2_656 .
C25A O5 C23 C22 -7(2) . .
C25 O5 C23 C22 -173.7(9) . .
C25A O5 C23 C24 173.9(18) . .
C25 O5 C23 C24 7.1(12) . .
C23 C24 C23 O5 -179.6(8) 2_656 .
C23 C24 C23 C22 1.3(5) 2_656 .
O5 C23 C22 C21 178.4(6) . .
C24 C23 C22 C21 -2.5(10) . .
C22 C21 C22 C23 1.2(5) 2_656 .
C20 C21 C22 C23 -178.8(5) . .
Tb1 O1 C1 O6 3.4(13) . 5_667
Tb1 O1 C1 C2 -178.0(5) . .
O1 C1 C2 C7 -13.6(12) . .
O6 C1 C2 C7 165.2(8) 5_667 .
O1 C1 C2 C3 164.6(8) . .
O6 C1 C2 C3 -16.6(12) 5_667 .
C7 C2 C3 C4 1.7(13) . .
C1 C2 C3 C4 -176.5(8) . .
C2 C3 C4 C5 -1.9(14) . .
C2 C3 C4 O2 176.5(8) . .
C8 O2 C4 C3 -1.5(13) . .
C8 O2 C4 C5 176.9(9) . .
C3 C4 C5 C6 0.4(15) . .
O2 C4 C5 C6 -178.0(9) . .
C14A O3 C6 C5 43(5) . .
C14 O3 C6 C5 150.3(14) . .
C14A O3 C6 C7 -139(4) . .
C14 O3 C6 C7 -31.5(18) . .
C4 C5 C6 O3 179.6(9) . .
C4 C5 C6 C7 1.4(15) . .
C3 C2 C7 C6 0.0(13) . .
C1 C2 C7 C6 178.2(8) . .
O3 C6 C7 C2 -179.7(9) . .
C5 C6 C7 C2 -1.6(14) . .
C4 O2 C8 C9 -173.2(8) . .
C13 N1 C9 C10 -4.7(19) . .
C13 N1 C9 C8 179.8(11) . .
O2 C8 C9 C10 6.0(15) . .
O2 C8 C9 N1 -178.3(9) . .
N1 C9 C10 C11 5.8(19) . .
C8 C9 C10 C11 -179.1(11) . .
C9 C10 C11 C12 -1(2) . .
C10 C11 C12 C13 -5(2) . .
C9 N1 C13 C12 -2(2) . .
C11 C12 C13 N1 7(2) . .
O6 Tb1 O6 C1 -119(3) 2_656 5_667
O1 Tb1 O6 C1 -15(3) 2_656 5_667
O1 Tb1 O6 C1 141(3) . 5_667
O7 Tb1 O6 C1 66(3) 2_656 5_667
O7 Tb1 O6 C1 52(3) . 5_667
O4 Tb1 O6 C1 -92(3) 2_656 5_667
O4 Tb1 O6 C1 -148(3) . 5_667
C20 Tb1 O6 C1 -119(3) . 5_667
C14A O3 C14 C15 -23.7(19) . .
C6 O3 C14 C15 176.9(9) . .
O3 C14 C15 C19 130.4(15) . .
O3 C14 C15 N3 -49.6(15) . .
N3 C15 C19 C18 -0.1(6) . .
C14 C15 C19 C18 179.9(4) . .
C15 C19 C18 C17 0.1(8) . .
C19 C18 C17 C16 0.0(9) . .
C18 C17 C16 N3 -0.1(8) . .
C19 C15 N3 C16 0.0(4) . .
C14 C15 N3 C16 179.9(3) . .
C17 C16 N3 C15 0.1(6) . .
C14 O3 C14A C15A 5(2) . .
C6 O3 C14A C15A 121(4) . .
O3 C14A C15A N3A -76(3) . .
O3 C14A C15A C19A 104(3) . .
C19A C15A N3A C16A 0.2(4) . .
C14A C15A N3A C16A -179.9(3) . .
C15A N3A C16A C17A -0.2(6) . .
N3A C16A C17A C18A 0.1(9) . .
C16A C17A C18A C19A -0.1(9) . .
N3A C15A C19A C18A -0.1(6) . .
C14A C15A C19A C18A 179.9(4) . .
C17A C18A C19A C15A 0.1(9) . .
C25A O5 C25 C26 3.9(15) . .
C23 O5 C25 C26 175.1(9) . .
O5 C25 C26 C27 175.9(9) . .
O5 C25 C26 N2 -4.2(17) . .
N2 C26 C27 C28 0.0(3) . .
C25 C26 C27 C28 180.0(14) . .
C26 C27 C28 C29 0.0(3) . .
C27 C28 C29 C30 -0.1(7) . .
C28 C29 C30 N2 0.2(9) . .
C27 C26 N2 C30 0.1(6) . .
C25 C26 N2 C30 -179.9(16) . .
C29 C30 N2 C26 -0.1(9) . .
C25 O5 C25A C26A -3(2) . .
C23 O5 C25A C26A -171.7(12) . .
O5 C25A C26A C27A -6(3) . .
O5 C25A C26A N2A 180.0(16) . .
C27A C26A N2A C30A -0.1(7) . .
C25A C26A N2A C30A 175(2) . .
C26A N2A C30A C29A 0.1(9) . .
N2A C30A C29A C28A 0.0(9) . .
C30A C29A C28A C27A -0.1(7) . .
C29A C28A C27A C26A 0.0(3) . .
N2A C26A C27A C28A 0.1(3) . .
C25A C26A C27A C28A -174(2) . .
